data_7035006
loop_
_publ_author_name
'Teci, Matthieu'
'Brenner, Eric'
'Matt, Dominique'
'Gourlaouen, Christophe'
'Toupet, Lo\"ic'

_publ_section_title
;
 N-Alkylfluorenyl-substituted N-heterocyclic carbenes as bimodal pincers.
;
_journal_issue 19
_journal_name_full 'Dalton transactions (Cambridge, England : 2003)'
_journal_page_first 9260
_journal_page_last 9268
_journal_paper_doi 10.1039/c5dt00980d
_journal_volume 44
_journal_year 2015
_chemical_absolute_configuration ad
_chemical_formula_sum 'C38 H33 Cl2 N3 Pd'
_chemical_formula_weight 708.97
_space_group_crystal_system orthorhombic
_space_group_IT_number 19
_space_group_name_Hall 'P 2ac 2ab'
_space_group_name_H-M_alt 'P 21 21 21'
_symmetry_space_group_name_Hall 'P 2ac 2ab'
_symmetry_space_group_name_H-M 'P 21 21 21'
_atom_sites_solution_hydrogens geom
_audit_creation_method SHELXL-2014/6
_audit_update_record
;
2015-04-09 deposited with the CCDC.
2015-04-16 downloaded from the CCDC.
;
_cell_angle_alpha 90
_cell_angle_beta 90
_cell_angle_gamma 90
_cell_formula_units_Z 4
_cell_length_a 11.6469(2)
_cell_length_b 13.7077(2)
_cell_length_c 20.4229(3)
_cell_measurement_reflns_used 16905
_cell_measurement_temperature 120(2)
_cell_measurement_theta_max 27.5
_cell_measurement_theta_min 2.65
_cell_volume 3260.56(9)
_computing_cell_refinement 'CrysAlis RED, Oxford Diffraction Ltd.,Version 1.171.37.35'
_computing_data_collection 'CrysAlis CCD, Oxford Diffraction Ltd.,Version 1.171.37.35'
_computing_data_reduction 'CrysAlis RED, Oxford Diffraction Ltd.,Version 1.171.37.35'
_computing_molecular_graphics 'MERCURY 3.3(CCDC, 2014)'
_computing_publication_material 'WINGX (Farrugia, 1999)'
_computing_structure_refinement 'SHELXL-2014/6 (Sheldrick, 2014)'
_computing_structure_solution 'SIR-97_(Altomare & al., 1999)'
_diffrn_ambient_temperature 120(2)
_diffrn_detector_area_resol_mean 16.1852
_diffrn_measured_fraction_theta_full 0.998
_diffrn_measured_fraction_theta_max 0.998
_diffrn_measurement_device_type 'CCD Saphire 3 Xcalibur'
_diffrn_measurement_method 'omega scan'
_diffrn_radiation_monochromator graphite
_diffrn_radiation_source 'fine-focus sealed tube'
_diffrn_radiation_type MoK\a
_diffrn_radiation_wavelength 0.71073
_diffrn_reflns_av_R_equivalents 0.0335
_diffrn_reflns_av_unetI/netI 0.0362
_diffrn_reflns_laue_measured_fraction_full 0.998
_diffrn_reflns_laue_measured_fraction_max 0.998
_diffrn_reflns_limit_h_max 14
_diffrn_reflns_limit_h_min -12
_diffrn_reflns_limit_k_max 17
_diffrn_reflns_limit_k_min -17
_diffrn_reflns_limit_l_max 25
_diffrn_reflns_limit_l_min -26
_diffrn_reflns_number 27148
_diffrn_reflns_point_group_measured_fraction_full 0.999
_diffrn_reflns_point_group_measured_fraction_max 0.999
_diffrn_reflns_theta_full 25.242
_diffrn_reflns_theta_max 26.999
_diffrn_reflns_theta_min 2.653
_exptl_absorpt_coefficient_mu 0.765
_exptl_absorpt_correction_type none
_exptl_crystal_colour yellow
_exptl_crystal_density_diffrn 1.444
_exptl_crystal_description block
_exptl_crystal_F_000 1448
_exptl_crystal_size_max 0.325
_exptl_crystal_size_mid 0.262
_exptl_crystal_size_min 0.258
_refine_diff_density_max 0.476
_refine_diff_density_min -0.251
_refine_diff_density_rms 0.054
_refine_ls_abs_structure_details
;
 Flack x determined using 2708 quotients [(I+)-(I-)]/[(I+)+(I-)]
 (Parsons, Flack and Wagner, Acta Cryst. B69 (2013) 249-259).
;
_refine_ls_abs_structure_Flack -0.016(9)
_refine_ls_extinction_method none
_refine_ls_goodness_of_fit_ref 0.969
_refine_ls_hydrogen_treatment constr
_refine_ls_matrix_type full
_refine_ls_number_parameters 397
_refine_ls_number_reflns 7099
_refine_ls_number_restraints 0
_refine_ls_restrained_S_all 0.969
_refine_ls_R_factor_all 0.0289
_refine_ls_R_factor_gt 0.0244
_refine_ls_shift/su_max 0.001
_refine_ls_shift/su_mean 0.000
_refine_ls_structure_factor_coef Fsqd
_refine_ls_weighting_details 'w=1/[\s^2^(Fo^2^)+(0.0293P)^2^] where P=(Fo^2^+2Fc^2^)/3'
_refine_ls_weighting_scheme calc
_refine_ls_wR_factor_gt 0.0517
_refine_ls_wR_factor_ref 0.0526
_reflns_Friedel_coverage 0.790
_reflns_friedel_fraction_full 0.999
_reflns_friedel_fraction_max 0.999
_reflns_number_gt 6467
_reflns_number_total 7099
_reflns_threshold_expression 'I > 2\s(I)'
_cod_data_source_file c5dt00980d1.cif
_cod_data_source_block shelx
_cod_depositor_comments 'Adding full bibliography for 7035005--7035007.cif.'
_cod_database_code 7035006
_audit_block_doi 10.5517/ccz81lv
_shelx_space_group_comment
;
The symmetry employed for this shelxl refinement is uniquely defined
by the following loop, which should always be used as a source of
symmetry information in preference to the above space-group names.
They are only intended as comments.
;
_shelxl_version_number 2014/6

loop_
_space_group_symop_operation_xyz
'x, y, z'
'-x+1/2, -y, z+1/2'
'x+1/2, -y+1/2, -z'
'-x, y+1/2, -z+1/2'

loop_
_atom_site_label
_atom_site_type_symbol
_atom_site_fract_x
_atom_site_fract_y
_atom_site_fract_z
_atom_site_U_iso_or_equiv
_atom_site_adp_type
_atom_site_occupancy
_atom_site_site_symmetry_order
_atom_site_calc_flag
_atom_site_refinement_flags_posn
_atom_site_refinement_flags_adp
Pd1 Pd 0.29708(2) 0.39868(2) 0.87808(2) 0.01583(6) Uani 1 1 d . .
Cl1 Cl 0.38248(7) 0.47782(6) 0.79012(4) 0.02130(17) Uani 1 1 d . .
Cl2 Cl 0.20918(9) 0.32617(6) 0.96645(4) 0.03085(19) Uani 1 1 d . .
N1 N 0.0876(2) 0.51950(18) 0.85790(12) 0.0182(6) Uani 1 1 d . .
N2 N 0.2017(2) 0.58779(17) 0.92687(11) 0.0188(5) Uani 1 1 d . .
N3 N 0.4059(2) 0.27818(18) 0.86733(13) 0.0195(6) Uani 1 1 d . .
C1 C 0.1912(3) 0.5091(2) 0.88719(14) 0.0165(6) Uani 1 1 d . .
C2 C 0.0358(2) 0.6051(2) 0.87906(17) 0.0223(6) Uani 1 1 d . .
H2 H -0.0370 0.6291 0.8656 0.027 Uiso 1 1 calc R U
C3 C 0.1059(3) 0.6470(2) 0.92116(17) 0.0239(7) Uani 1 1 d . .
H3 H 0.0931 0.7068 0.9435 0.029 Uiso 1 1 calc R U
C4 C 0.4522(3) 0.2310(3) 0.91753(18) 0.0324(9) Uani 1 1 d . .
H4 H 0.4356 0.2529 0.9606 0.039 Uiso 1 1 calc R U
C5 C 0.5235(4) 0.1516(3) 0.9098(2) 0.0425(11) Uani 1 1 d . .
H5 H 0.5554 0.1195 0.9468 0.051 Uiso 1 1 calc R U
C6 C 0.5475(3) 0.1199(3) 0.8475(2) 0.0351(9) Uani 1 1 d . .
H6 H 0.5979 0.0664 0.8405 0.042 Uiso 1 1 calc R U
C7 C 0.4977(3) 0.1665(3) 0.79585(19) 0.0324(9) Uani 1 1 d . .
H7 H 0.5105 0.1443 0.7524 0.039 Uiso 1 1 calc R U
C8 C 0.4290(3) 0.2455(2) 0.80743(17) 0.0254(8) Uani 1 1 d . .
H8 H 0.3963 0.2786 0.7711 0.031 Uiso 1 1 calc R U
C9 C 0.0257(3) 0.4587(2) 0.80825(16) 0.0189(7) Uani 1 1 d . .
C10 C -0.0961(3) 0.4410(2) 0.83255(16) 0.0203(7) Uani 1 1 d . .
C11 C -0.1301(3) 0.3919(3) 0.88839(16) 0.0285(8) Uani 1 1 d . .
H11 H -0.0750 0.3654 0.9178 0.034 Uiso 1 1 calc R U
C12 C -0.2483(3) 0.3822(3) 0.90049(19) 0.0339(9) Uani 1 1 d . .
H12 H -0.2741 0.3480 0.9382 0.041 Uiso 1 1 calc R U
C13 C -0.3266(3) 0.4220(3) 0.8579(2) 0.0336(10) Uani 1 1 d . .
H13 H -0.4061 0.4161 0.8673 0.040 Uiso 1 1 calc R U
C14 C -0.2932(3) 0.4701(2) 0.80211(17) 0.0300(8) Uani 1 1 d . .
H14 H -0.3487 0.4959 0.7727 0.036 Uiso 1 1 calc R U
C15 C -0.1759(3) 0.4804(2) 0.78936(16) 0.0225(7) Uani 1 1 d . .
C16 C -0.1140(3) 0.5287(2) 0.73550(16) 0.0232(7) Uani 1 1 d . .
C17 C -0.1527(3) 0.5782(2) 0.68030(17) 0.0307(9) Uani 1 1 d . .
H17 H -0.2326 0.5861 0.6724 0.037 Uiso 1 1 calc R U
C18 C -0.0720(4) 0.6158(3) 0.63695(18) 0.0376(10) Uani 1 1 d . .
H18 H -0.0972 0.6489 0.5987 0.045 Uiso 1 1 calc R U
C19 C 0.0442(3) 0.6058(3) 0.64861(18) 0.0360(9) Uani 1 1 d . .
H19 H 0.0978 0.6323 0.6184 0.043 Uiso 1 1 calc R U
C20 C 0.0835(3) 0.5573(2) 0.70400(17) 0.0283(8) Uani 1 1 d . .
H20 H 0.1634 0.5507 0.7122 0.034 Uiso 1 1 calc R U
C21 C 0.0037(3) 0.5191(2) 0.74678(16) 0.0213(7) Uani 1 1 d . .
C22 C 0.0868(3) 0.3625(2) 0.79183(16) 0.0216(7) Uani 1 1 d . .
H22A H 0.1648 0.3770 0.7753 0.026 Uiso 1 1 calc R U
H22B H 0.0947 0.3233 0.8323 0.026 Uiso 1 1 calc R U
C23 C 0.0215(3) 0.3030(2) 0.74040(18) 0.0269(8) Uani 1 1 d . .
H23A H 0.0633 0.2424 0.7314 0.040 Uiso 1 1 calc R U
H23B H -0.0553 0.2874 0.7569 0.040 Uiso 1 1 calc R U
H23C H 0.0148 0.3411 0.7000 0.040 Uiso 1 1 calc R U
C24 C 0.3051(3) 0.6281(2) 0.96249(14) 0.0184(6) Uani 1 1 d . .
C25 C 0.3385(3) 0.7223(2) 0.92833(16) 0.0204(7) Uani 1 1 d . .
C26 C 0.3721(3) 0.7337(3) 0.86378(16) 0.0271(8) Uani 1 1 d . .
H26 H 0.3802 0.6789 0.8357 0.033 Uiso 1 1 calc R U
C27 C 0.3935(3) 0.8270(3) 0.84145(19) 0.0357(9) Uani 1 1 d . .
H27 H 0.4154 0.8365 0.7971 0.043 Uiso 1 1 calc R U
C28 C 0.3837(3) 0.9064(3) 0.88233(19) 0.0358(8) Uani 1 1 d . .
H28 H 0.3998 0.9698 0.8658 0.043 Uiso 1 1 calc R U
C29 C 0.3505(3) 0.8955(3) 0.94741(17) 0.0304(8) Uani 1 1 d . .
H29 H 0.3439 0.9503 0.9756 0.036 Uiso 1 1 calc R U
C30 C 0.3274(3) 0.8020(2) 0.96975(16) 0.0213(7) Uani 1 1 d . .
C31 C 0.2831(3) 0.7668(2) 1.03337(15) 0.0202(7) Uani 1 1 d . .
C32 C 0.2545(3) 0.8169(3) 1.09024(17) 0.0253(8) Uani 1 1 d . .
H32 H 0.2635 0.8857 1.0928 0.030 Uiso 1 1 calc R U
C33 C 0.2132(3) 0.7652(3) 1.14236(16) 0.0294(8) Uani 1 1 d . .
H33 H 0.1938 0.7987 1.1816 0.035 Uiso 1 1 calc R U
C34 C 0.1989(3) 0.6639(3) 1.13913(16) 0.0307(8) Uani 1 1 d . .
H34 H 0.1711 0.6291 1.1761 0.037 Uiso 1 1 calc R U
C35 C 0.2255(3) 0.6146(2) 1.08195(15) 0.0247(7) Uani 1 1 d . .
H35 H 0.2151 0.5460 1.0792 0.030 Uiso 1 1 calc R U
C36 C 0.2671(2) 0.6660(2) 1.02929(15) 0.0193(7) Uani 1 1 d . .
C37 C 0.4031(3) 0.5547(2) 0.96840(17) 0.0218(7) Uani 1 1 d . .
H37A H 0.4291 0.5360 0.9240 0.026 Uiso 1 1 calc R U
H37B H 0.3744 0.4952 0.9904 0.026 Uiso 1 1 calc R U
C38 C 0.5052(3) 0.5952(3) 1.00695(17) 0.0272(7) Uani 1 1 d . .
H38A H 0.5656 0.5456 1.0094 0.041 Uiso 1 1 calc R U
H38B H 0.5350 0.6534 0.9848 0.041 Uiso 1 1 calc R U
H38C H 0.4803 0.6126 1.0513 0.041 Uiso 1 1 calc R U

loop_
_atom_site_aniso_label
_atom_site_aniso_U_11
_atom_site_aniso_U_22
_atom_site_aniso_U_33
_atom_site_aniso_U_23
_atom_site_aniso_U_13
_atom_site_aniso_U_12
Pd1 0.01595(11) 0.01277(10) 0.01876(11) -0.00032(10) 0.00086(10) 0.00114(10)
Cl1 0.0223(4) 0.0178(4) 0.0238(4) 0.0008(3) 0.0044(3) -0.0015(3)
Cl2 0.0381(5) 0.0272(4) 0.0273(4) 0.0063(3) 0.0101(4) -0.0005(4)
N1 0.0170(14) 0.0141(13) 0.0234(14) -0.0047(11) -0.0001(11) 0.0001(10)
N2 0.0174(12) 0.0170(13) 0.0221(13) -0.0036(11) -0.0014(12) 0.0031(13)
N3 0.0182(14) 0.0158(13) 0.0246(15) -0.0015(12) -0.0018(12) 0.0002(11)
C1 0.0160(16) 0.0169(14) 0.0165(15) 0.0009(12) 0.0027(14) -0.0023(13)
C2 0.0180(15) 0.0183(14) 0.0305(16) -0.0081(19) -0.0025(14) 0.0045(13)
C3 0.0187(18) 0.0204(17) 0.0325(19) -0.0060(15) 0.0020(15) 0.0071(14)
C4 0.044(2) 0.027(2) 0.026(2) -0.0048(16) -0.0149(17) 0.0078(17)
C5 0.049(3) 0.031(2) 0.047(3) -0.005(2) -0.024(2) 0.017(2)
C6 0.027(2) 0.026(2) 0.052(2) -0.0079(19) -0.0026(17) 0.0107(16)
C7 0.039(2) 0.0215(18) 0.037(2) -0.0012(17) 0.0126(18) 0.0031(16)
C8 0.029(2) 0.0222(18) 0.0246(19) 0.0013(15) 0.0048(15) 0.0027(15)
C9 0.0179(17) 0.0148(16) 0.0238(18) -0.0034(14) -0.0030(13) -0.0018(13)
C10 0.0192(18) 0.0168(16) 0.0250(18) -0.0044(13) -0.0004(14) -0.0018(14)
C11 0.0281(19) 0.0237(17) 0.034(2) 0.0003(18) -0.0019(15) -0.0017(16)
C12 0.033(2) 0.030(2) 0.039(2) -0.0014(17) 0.0096(16) -0.0093(16)
C13 0.0185(19) 0.029(2) 0.053(3) -0.0134(17) 0.0030(16) -0.0047(14)
C14 0.0225(18) 0.0233(17) 0.044(2) -0.0111(16) -0.0088(19) 0.0009(17)
C15 0.023(2) 0.0165(16) 0.0284(18) -0.0092(14) -0.0038(14) 0.0012(13)
C16 0.0279(19) 0.0157(16) 0.0260(18) -0.0066(14) -0.0067(14) 0.0014(14)
C17 0.039(2) 0.0190(19) 0.034(2) -0.0051(15) -0.0151(17) 0.0041(15)
C18 0.062(3) 0.022(2) 0.028(2) -0.0004(16) -0.0099(18) 0.0045(18)
C19 0.053(2) 0.0233(19) 0.0315(19) 0.0016(18) 0.0030(17) -0.0028(19)
C20 0.034(2) 0.0188(17) 0.033(2) -0.0009(15) 0.0033(16) -0.0010(15)
C21 0.0267(19) 0.0144(16) 0.0227(18) -0.0054(14) -0.0029(14) 0.0014(14)
C22 0.0221(18) 0.0157(16) 0.0270(18) -0.0053(14) -0.0023(15) 0.0015(13)
C23 0.029(2) 0.0178(18) 0.033(2) -0.0056(15) -0.0070(16) -0.0002(15)
C24 0.0164(16) 0.0159(15) 0.0228(15) -0.0050(12) -0.0024(14) -0.0010(13)
C25 0.0147(16) 0.0203(17) 0.0261(18) 0.0002(14) -0.0018(13) 0.0017(13)
C26 0.0260(19) 0.0289(19) 0.026(2) 0.0016(15) 0.0051(15) 0.0026(15)
C27 0.035(2) 0.039(2) 0.033(2) 0.0111(18) 0.0100(17) 0.0072(18)
C28 0.0337(19) 0.0256(18) 0.048(2) 0.014(2) 0.0031(19) -0.0002(17)
C29 0.0281(18) 0.0198(17) 0.043(2) -0.0007(18) 0.0016(15) 0.0004(17)
C30 0.0167(18) 0.0200(17) 0.0272(17) -0.0005(14) -0.0019(13) 0.0000(13)
C31 0.0162(17) 0.0210(16) 0.0233(16) -0.0034(13) -0.0052(14) 0.0002(14)
C32 0.0211(17) 0.0242(18) 0.0308(19) -0.0094(16) -0.0046(14) 0.0014(14)
C33 0.0256(19) 0.039(2) 0.0233(17) -0.0117(15) 0.0001(16) 0.0002(17)
C34 0.0309(19) 0.038(2) 0.0231(17) 0.0011(14) 0.0038(17) -0.0030(19)
C35 0.026(2) 0.0204(17) 0.0277(17) -0.0019(15) 0.0013(14) -0.0033(14)
C36 0.0129(17) 0.0226(17) 0.0224(16) -0.0048(14) -0.0014(12) 0.0008(12)
C37 0.0194(18) 0.0194(17) 0.0266(17) -0.0037(14) -0.0022(14) -0.0005(14)
C38 0.0190(17) 0.0284(18) 0.0341(19) -0.0065(18) -0.0036(14) 0.0007(16)

loop_
_atom_type_symbol
_atom_type_description
_atom_type_scat_dispersion_real
_atom_type_scat_dispersion_imag
_atom_type_scat_source
C C 0.0033 0.0016 'International Tables Vol C Tables 4.2.6.8 and 6.1.1.4'
H H 0.0000 0.0000 'International Tables Vol C Tables 4.2.6.8 and 6.1.1.4'
N N 0.0061 0.0033 'International Tables Vol C Tables 4.2.6.8 and 6.1.1.4'
Cl Cl 0.1484 0.1585 'International Tables Vol C Tables 4.2.6.8 and 6.1.1.4'
Pd Pd -0.9988 1.0072 'International Tables Vol C Tables 4.2.6.8 and 6.1.1.4'

loop_
_geom_angle_atom_site_label_1
_geom_angle_atom_site_label_2
_geom_angle_atom_site_label_3
_geom_angle
C1 Pd1 N3 178.24(12)
C1 Pd1 Cl2 88.81(9)
N3 Pd1 Cl2 90.62(8)
C1 Pd1 Cl1 88.97(9)
N3 Pd1 Cl1 91.62(7)
Cl2 Pd1 Cl1 177.68(3)
C1 N1 C2 109.8(2)
C1 N1 C9 132.0(3)
C2 N1 C9 118.2(3)
C1 N2 C3 110.1(3)
C1 N2 C24 130.6(3)
C3 N2 C24 117.9(2)
C8 N3 C4 117.6(3)
C8 N3 Pd1 119.0(2)
C4 N3 Pd1 123.4(2)
N2 C1 N1 105.1(3)
N2 C1 Pd1 127.9(2)
N1 C1 Pd1 126.8(2)
C3 C2 N1 107.6(3)
C3 C2 H2 126.2
N1 C2 H2 126.2
C2 C3 N2 107.4(3)
C2 C3 H3 126.3
N2 C3 H3 126.3
N3 C4 C5 122.8(4)
N3 C4 H4 118.6
C5 C4 H4 118.6
C4 C5 C6 118.6(4)
C4 C5 H5 120.7
C6 C5 H5 120.7
C7 C6 C5 118.9(3)
C7 C6 H6 120.6
C5 C6 H6 120.6
C6 C7 C8 119.1(4)
C6 C7 H7 120.5
C8 C7 H7 120.5
N3 C8 C7 123.0(3)
N3 C8 H8 118.5
C7 C8 H8 118.5
N1 C9 C10 108.4(3)
N1 C9 C21 109.7(3)
C10 C9 C21 101.5(3)
N1 C9 C22 113.7(3)
C10 C9 C22 111.5(3)
C21 C9 C22 111.3(3)
C11 C10 C15 121.4(3)
C11 C10 C9 127.9(3)
C15 C10 C9 110.7(3)
C10 C11 C12 118.2(3)
C10 C11 H11 120.9
C12 C11 H11 120.9
C13 C12 C11 120.1(4)
C13 C12 H12 120.0
C11 C12 H12 120.0
C14 C13 C12 121.9(3)
C14 C13 H13 119.0
C12 C13 H13 119.0
C13 C14 C15 118.7(3)
C13 C14 H14 120.7
C15 C14 H14 120.7
C10 C15 C14 119.7(3)
C10 C15 C16 108.7(3)
C14 C15 C16 131.6(3)
C17 C16 C21 119.9(3)
C17 C16 C15 131.7(3)
C21 C16 C15 108.4(3)
C18 C17 C16 118.5(3)
C18 C17 H17 120.7
C16 C17 H17 120.7
C19 C18 C17 121.1(3)
C19 C18 H18 119.5
C17 C18 H18 119.5
C18 C19 C20 120.7(4)
C18 C19 H19 119.6
C20 C19 H19 119.6
C21 C20 C19 118.4(4)
C21 C20 H20 120.8
C19 C20 H20 120.8
C20 C21 C16 121.4(3)
C20 C21 C9 127.9(3)
C16 C21 C9 110.6(3)
C23 C22 C9 112.2(3)
C23 C22 H22A 109.2
C9 C22 H22A 109.2
C23 C22 H22B 109.2
C9 C22 H22B 109.2
H22A C22 H22B 107.9
C22 C23 H23A 109.5
C22 C23 H23B 109.5
H23A C23 H23B 109.5
C22 C23 H23C 109.5
H23A C23 H23C 109.5
H23B C23 H23C 109.5
N2 C24 C25 107.1(2)
N2 C24 C36 108.9(2)
C25 C24 C36 101.2(2)
N2 C24 C37 113.1(2)
C25 C24 C37 113.9(3)
C36 C24 C37 111.8(2)
C26 C25 C30 121.2(3)
C26 C25 C24 127.3(3)
C30 C25 C24 111.4(3)
C27 C26 C25 118.0(3)
C27 C26 H26 121.0
C25 C26 H26 121.0
C28 C27 C26 121.2(3)
C28 C27 H27 119.4
C26 C27 H27 119.4
C27 C28 C29 121.1(4)
C27 C28 H28 119.5
C29 C28 H28 119.5
C30 C29 C28 117.9(3)
C30 C29 H29 121.1
C28 C29 H29 121.1
C29 C30 C25 120.6(3)
C29 C30 C31 131.1(3)
C25 C30 C31 108.2(3)
C32 C31 C36 120.5(3)
C32 C31 C30 131.1(3)
C36 C31 C30 108.4(3)
C33 C32 C31 118.6(3)
C33 C32 H32 120.7
C31 C32 H32 120.7
C32 C33 C34 121.3(3)
C32 C33 H33 119.4
C34 C33 H33 119.4
C35 C34 C33 119.9(3)
C35 C34 H34 120.1
C33 C34 H34 120.1
C36 C35 C34 119.2(3)
C36 C35 H35 120.4
C34 C35 H35 120.4
C35 C36 C31 120.5(3)
C35 C36 C24 128.8(3)
C31 C36 C24 110.6(3)
C24 C37 C38 112.5(3)
C24 C37 H37A 109.1
C38 C37 H37A 109.1
C24 C37 H37B 109.1
C38 C37 H37B 109.1
H37A C37 H37B 107.8
C37 C38 H38A 109.5
C37 C38 H38B 109.5
H38A C38 H38B 109.5
C37 C38 H38C 109.5
H38A C38 H38C 109.5
H38B C38 H38C 109.5

loop_
_geom_bond_atom_site_label_1
_geom_bond_atom_site_label_2
_geom_bond_distance
Pd1 C1 1.961(3)
Pd1 N3 2.093(2)
Pd1 Cl2 2.3008(8)
Pd1 Cl1 2.3224(8)
N1 C1 1.355(4)
N1 C2 1.388(4)
N1 C9 1.497(4)
N2 C1 1.355(4)
N2 C3 1.385(4)
N2 C24 1.511(4)
N3 C8 1.330(4)
N3 C4 1.327(4)
C2 C3 1.318(4)
C2 H2 0.9500
C3 H3 0.9500
C4 C5 1.378(5)
C4 H4 0.9500
C5 C6 1.373(5)
C5 H5 0.9500
C6 C7 1.362(5)
C6 H6 0.9500
C7 C8 1.367(5)
C7 H7 0.9500
C8 H8 0.9500
C9 C10 1.522(5)
C9 C21 1.525(5)
C9 C22 1.535(4)
C10 C11 1.382(5)
C10 C15 1.391(5)
C11 C12 1.405(5)
C11 H11 0.9500
C12 C13 1.373(5)
C12 H12 0.9500
C13 C14 1.373(5)
C13 H13 0.9500
C14 C15 1.397(5)
C14 H14 0.9500
C15 C16 1.472(5)
C16 C17 1.391(5)
C16 C21 1.396(5)
C17 C18 1.390(5)
C17 H17 0.9500
C18 C19 1.381(6)
C18 H18 0.9500
C19 C20 1.390(5)
C19 H19 0.9500
C20 C21 1.379(5)
C20 H20 0.9500
C22 C23 1.532(4)
C22 H22A 0.9900
C22 H22B 0.9900
C23 H23A 0.9800
C23 H23B 0.9800
C23 H23C 0.9800
C24 C25 1.519(4)
C24 C36 1.526(4)
C24 C37 1.525(4)
C25 C26 1.384(5)
C25 C30 1.387(5)
C26 C27 1.381(5)
C26 H26 0.9500
C27 C28 1.377(5)
C27 H27 0.9500
C28 C29 1.392(5)
C28 H28 0.9500
C29 C30 1.387(5)
C29 H29 0.9500
C30 C31 1.479(4)
C31 C32 1.390(4)
C31 C36 1.397(4)
C32 C33 1.366(5)
C32 H32 0.9500
C33 C34 1.400(5)
C33 H33 0.9500
C34 C35 1.385(4)
C34 H34 0.9500
C35 C36 1.374(4)
C35 H35 0.9500
C37 C38 1.531(4)
C37 H37A 0.9900
C37 H37B 0.9900
C38 H38A 0.9800
C38 H38B 0.9800
C38 H38C 0.9800

loop_
_geom_torsion_atom_site_label_1
_geom_torsion_atom_site_label_2
_geom_torsion_atom_site_label_3
_geom_torsion_atom_site_label_4
_geom_torsion
C3 N2 C1 N1 -1.0(3)
C24 N2 C1 N1 -167.0(3)
C3 N2 C1 Pd1 -177.1(2)
C24 N2 C1 Pd1 16.9(4)
C2 N1 C1 N2 0.8(3)
C9 N1 C1 N2 179.0(3)
C2 N1 C1 Pd1 177.0(2)
C9 N1 C1 Pd1 -4.9(5)
C1 N1 C2 C3 -0.4(4)
C9 N1 C2 C3 -178.8(3)
N1 C2 C3 N2 -0.3(4)
C1 N2 C3 C2 0.8(4)
C24 N2 C3 C2 168.8(3)
C8 N3 C4 C5 0.9(5)
Pd1 N3 C4 C5 179.8(3)
N3 C4 C5 C6 -0.1(6)
C4 C5 C6 C7 -1.6(6)
C5 C6 C7 C8 2.5(6)
C4 N3 C8 C7 0.0(5)
Pd1 N3 C8 C7 -179.0(3)
C6 C7 C8 N3 -1.7(6)
C1 N1 C9 C10 130.5(3)
C2 N1 C9 C10 -51.5(4)
C1 N1 C9 C21 -119.5(3)
C2 N1 C9 C21 58.5(4)
C1 N1 C9 C22 5.9(5)
C2 N1 C9 C22 -176.1(3)
N1 C9 C10 C11 -62.7(4)
C21 C9 C10 C11 -178.1(3)
C22 C9 C10 C11 63.3(4)
N1 C9 C10 C15 118.5(3)
C21 C9 C10 C15 3.0(3)
C22 C9 C10 C15 -115.6(3)
C15 C10 C11 C12 0.3(5)
C9 C10 C11 C12 -178.4(3)
C10 C11 C12 C13 -0.9(6)
C11 C12 C13 C14 1.5(6)
C12 C13 C14 C15 -1.4(5)
C11 C10 C15 C14 -0.3(5)
C9 C10 C15 C14 178.6(3)
C11 C10 C15 C16 179.4(3)
C9 C10 C15 C16 -1.7(4)
C13 C14 C15 C10 0.8(5)
C13 C14 C15 C16 -178.8(3)
C10 C15 C16 C17 179.6(3)
C14 C15 C16 C17 -0.7(6)
C10 C15 C16 C21 -0.6(4)
C14 C15 C16 C21 179.0(3)
C21 C16 C17 C18 1.0(5)
C15 C16 C17 C18 -179.3(3)
C16 C17 C18 C19 -0.9(5)
C17 C18 C19 C20 0.3(6)
C18 C19 C20 C21 0.3(5)
C19 C20 C21 C16 -0.3(5)
C19 C20 C21 C9 176.4(3)
C17 C16 C21 C20 -0.3(5)
C15 C16 C21 C20 179.9(3)
C17 C16 C21 C9 -177.6(3)
C15 C16 C21 C9 2.6(4)
N1 C9 C21 C20 65.0(4)
C10 C9 C21 C20 179.6(3)
C22 C9 C21 C20 -61.7(4)
N1 C9 C21 C16 -118.0(3)
C10 C9 C21 C16 -3.4(3)
C22 C9 C21 C16 115.3(3)
N1 C9 C22 C23 -179.4(3)
C10 C9 C22 C23 57.6(4)
C21 C9 C22 C23 -54.9(4)
C1 N2 C24 C25 108.8(3)
C3 N2 C24 C25 -56.3(3)
C1 N2 C24 C36 -142.4(3)
C3 N2 C24 C36 52.4(3)
C1 N2 C24 C37 -17.5(4)
C3 N2 C24 C37 177.3(3)
N2 C24 C25 C26 -60.9(4)
C36 C24 C25 C26 -174.9(3)
C37 C24 C25 C26 65.0(4)
N2 C24 C25 C30 116.7(3)
C36 C24 C25 C30 2.7(3)
C37 C24 C25 C30 -117.4(3)
C30 C25 C26 C27 -0.5(5)
C24 C25 C26 C27 176.9(3)
C25 C26 C27 C28 1.1(6)
C26 C27 C28 C29 -0.8(6)
C27 C28 C29 C30 -0.2(5)
C28 C29 C30 C25 0.7(5)
C28 C29 C30 C31 -175.0(3)
C26 C25 C30 C29 -0.4(5)
C24 C25 C30 C29 -178.1(3)
C26 C25 C30 C31 176.2(3)
C24 C25 C30 C31 -1.5(4)
C29 C30 C31 C32 -2.0(6)
C25 C30 C31 C32 -178.2(3)
C29 C30 C31 C36 175.7(3)
C25 C30 C31 C36 -0.5(4)
C36 C31 C32 C33 1.5(5)
C30 C31 C32 C33 179.0(3)
C31 C32 C33 C34 -0.3(5)
C32 C33 C34 C35 -0.9(6)
C33 C34 C35 C36 0.8(5)
C34 C35 C36 C31 0.3(5)
C34 C35 C36 C24 178.2(3)
C32 C31 C36 C35 -1.6(5)
C30 C31 C36 C35 -179.5(3)
C32 C31 C36 C24 -179.8(3)
C30 C31 C36 C24 2.2(4)
N2 C24 C36 C35 66.4(4)
C25 C24 C36 C35 179.0(3)
C37 C24 C36 C35 -59.3(4)
N2 C24 C36 C31 -115.6(3)
C25 C24 C36 C31 -3.0(3)
C37 C24 C36 C31 118.7(3)
N2 C24 C37 C38 -177.7(3)
C25 C24 C37 C38 59.7(4)
C36 C24 C37 C38 -54.3(4)
